data_4003307
loop_
_publ_author_name
'Yoshida, Yusuke'
'Inoue, Katsuya'
'Kikuchi, Koichi'
'Kurmoo, Mohamedally'

_publ_section_title
;
 Biomimetic Transformation by a Crystal of a Chiral MnII--CrIII
 Ferrimagnetic Prussian Blue Analogue
;
_journal_issue 19
_journal_name_full 'Chemistry of Materials'
_journal_page_first 7029
_journal_paper_doi 10.1021/acs.chemmater.6b02852
_journal_volume 28
_journal_year 2016
_chemical_absolute_configuration rm
_chemical_formula_sum 'C9 H15 Cr Mn N8 O2'
_chemical_formula_weight 374.23
_space_group_IT_number 19
_space_group_name_Hall 'P 2ac 2ab'
_space_group_name_H-M_alt 'P 21 21 21'
_symmetry_cell_setting orthorhombic
_symmetry_space_group_name_H-M 'P 21 21 21'
_atom_sites_solution_hydrogens geom
_atom_sites_solution_primary direct
_atom_sites_solution_secondary difmap
_audit_creation_method SHELXL-97
_cell_angle_alpha 90.00
_cell_angle_beta 90.00
_cell_angle_gamma 90.00
_cell_formula_units_Z 4
_cell_length_a 7.4439(7)
_cell_length_b 14.4725(14)
_cell_length_c 15.6319(15)
_cell_measurement_reflns_used 885
_cell_measurement_temperature 298
_cell_measurement_theta_max 27.718
_cell_measurement_theta_min 2.606
_cell_volume 1684.1(3)
_computing_cell_refinement 'Bruker SMART'
_computing_data_collection 'Bruker SMART'
_computing_data_reduction 'Bruker SHELXTL'
_computing_molecular_graphics 'Bruker SHELXTL'
_computing_publication_material 'Bruker SHELXTL'
_computing_structure_refinement 'SHELXL-97 (Sheldrick, 1997)'
_computing_structure_solution 'SHELXS-97 (Sheldrick, 1990)'
_diffrn_ambient_temperature 298
_diffrn_detector_area_resol_mean 8.366
_diffrn_measured_fraction_theta_full 0.985
_diffrn_measured_fraction_theta_max 0.910
_diffrn_measurement_device_type 'CCD area detector'
_diffrn_measurement_method 'phi and omega scans'
_diffrn_radiation_monochromator graphite
_diffrn_radiation_source 'fine-focus sealed tube'
_diffrn_radiation_type MoK\a
_diffrn_radiation_wavelength 0.71073
_diffrn_reflns_av_R_equivalents 0.0178
_diffrn_reflns_av_sigmaI/netI 0.0408
_diffrn_reflns_limit_h_max 9
_diffrn_reflns_limit_h_min -7
_diffrn_reflns_limit_k_max 15
_diffrn_reflns_limit_k_min -19
_diffrn_reflns_limit_l_max 20
_diffrn_reflns_limit_l_min -18
_diffrn_reflns_number 5776
_diffrn_reflns_theta_full 25.00
_diffrn_reflns_theta_max 28.29
_diffrn_reflns_theta_min 2.61
_exptl_absorpt_coefficient_mu 1.410
_exptl_absorpt_correction_T_max 1.000000
_exptl_absorpt_correction_T_min 0.824736
_exptl_absorpt_correction_type empirical
_exptl_absorpt_process_details 'SADABS (Sheldrich, G. M. (1996))'
_exptl_crystal_colour green
_exptl_crystal_density_diffrn 1.476
_exptl_crystal_density_method 'not measured'
_exptl_crystal_description needle
_exptl_crystal_F_000 760
_exptl_crystal_size_max 0.5
_exptl_crystal_size_mid 0.2
_exptl_crystal_size_min 0.1
_refine_diff_density_max 0.510
_refine_diff_density_min -0.562
_refine_diff_density_rms 0.078
_refine_ls_abs_structure_details 'Flack H D (1983), Acta Cryst. A39, 876-881'
_refine_ls_abs_structure_Flack -0.01(3)
_refine_ls_extinction_method none
_refine_ls_goodness_of_fit_ref 0.963
_refine_ls_hydrogen_treatment mixed
_refine_ls_matrix_type full
_refine_ls_number_parameters 200
_refine_ls_number_reflns 3579
_refine_ls_number_restraints 0
_refine_ls_restrained_S_all 0.963
_refine_ls_R_factor_all 0.0455
_refine_ls_R_factor_gt 0.0364
_refine_ls_shift/su_max 0.000
_refine_ls_shift/su_mean 0.000
_refine_ls_structure_factor_coef Fsqd
_refine_ls_weighting_details 'calc w=1/[\s^2^(Fo^2^)+(0.0535P)^2^+0.0000P] where P=(Fo^2^+2Fc^2^)/3'
_refine_ls_weighting_scheme calc
_refine_ls_wR_factor_gt 0.0882
_refine_ls_wR_factor_ref 0.0913
_reflns_number_gt 2923
_reflns_number_total 3579
_reflns_threshold_expression >2sigma(I)
_cod_data_source_file cm6b02852_si_002.cif
_cod_data_source_block 3_HTP
_cod_original_sg_symbol_H-M P2(1)2(1)2(1)
_cod_database_code 4003307

loop_
_symmetry_equiv_pos_as_xyz
'x, y, z'
'-x+1/2, -y, z+1/2'
'-x, y+1/2, -z+1/2'
'x+1/2, -y+1/2, -z'

loop_
_atom_site_label
_atom_site_type_symbol
_atom_site_fract_x
_atom_site_fract_y
_atom_site_fract_z
_atom_site_U_iso_or_equiv
_atom_site_adp_type
_atom_site_occupancy
_atom_site_symmetry_multiplicity
_atom_site_calc_flag
_atom_site_refinement_flags
Cr1 Cr 0.49905(13) 0.24534(2) 0.23538(3) 0.02354(12) Uani 1 1 d .
Mn1 Mn -0.01144(6) 0.49146(3) 0.32438(3) 0.02580(12) Uani 1 1 d .
C1 C 0.2975(6) 0.3339(3) 0.2758(3) 0.0353(10) Uani 1 1 d .
N1 N 0.1937(5) 0.3862(3) 0.2990(2) 0.0471(10) Uani 1 1 d .
C2 C 0.6827(6) 0.3335(3) 0.2940(3) 0.0355(10) Uani 1 1 d .
N2 N -0.2235(5) 0.3844(3) 0.3257(3) 0.0475(10) Uani 1 1 d .
C3 C 0.7017(6) 0.1554(3) 0.1977(3) 0.0311(10) Uani 1 1 d .
N3 N 0.1929(5) 0.6024(3) 0.3207(3) 0.0416(9) Uani 1 1 d .
C4 C 0.3189(5) 0.1545(3) 0.1790(3) 0.0331(9) Uani 1 1 d .
N4 N -0.2222(5) 0.5988(3) 0.3463(2) 0.0445(10) Uani 1 1 d .
C5 C 0.5220(7) 0.3184(2) 0.1220(2) 0.0429(9) Uani 1 1 d .
N5 N 0.5339(8) 0.3573(2) 0.0593(2) 0.0822(15) Uani 1 1 d .
C6 C 0.4735(6) 0.1698(2) 0.3464(2) 0.0354(8) Uani 1 1 d .
N6 N 0.4607(6) 0.1271(2) 0.4072(2) 0.0609(11) Uani 1 1 d .
N7 N 0.5675(5) 0.4990(3) 0.6811(2) 0.0643(10) Uani 1 1 d .
H1 H 0.5631 0.5570 0.6603 0.077 Uiso 1 1 calc R
H2 H 0.6818 0.4797 0.6753 0.077 Uiso 1 1 calc R
N8 N 0.4465(4) 0.5053(3) 0.4767(2) 0.0729(11) Uani 1 1 d .
H3 H 0.5005 0.5021 0.4260 0.109 Uiso 1 1 calc R
H4 H 0.4653 0.5608 0.4995 0.109 Uiso 1 1 calc R
H5 H 0.3290 0.4963 0.4701 0.109 Uiso 1 1 calc R
C7 C 0.4656(7) 0.4457(4) 0.6283(3) 0.0830(16) Uani 1 1 d .
H6 H 0.3451 0.4713 0.6284 0.100 Uiso 1 1 calc R
H7 H 0.4578 0.3848 0.6539 0.100 Uiso 1 1 calc R
C8 C 0.5214(6) 0.4327(3) 0.5346(2) 0.0640(12) Uani 1 1 d .
H8 H 0.6528 0.4342 0.5310 0.077 Uiso 1 1 calc R
C9 C 0.4562(11) 0.3378(4) 0.5077(4) 0.105(2) Uani 1 1 d .
H9 H 0.5035 0.3231 0.4522 0.158 Uiso 1 1 calc R
H10 H 0.3273 0.3375 0.5055 0.158 Uiso 1 1 calc R
H11 H 0.4965 0.2926 0.5484 0.158 Uiso 1 1 calc R
O1 O 0.5018(12) 0.6808(3) 0.5569(3) 0.160(2) Uani 1 1 d .
O2 O 0.0513(3) 0.48959(17) 0.46309(15) 0.0376(6) Uani 1 1 d .
H12 H -0.018(7) 0.450(2) 0.490(2) 0.057(13) Uiso 1 1 d .
H13 H 0.042(6) 0.544(2) 0.491(2) 0.051(12) Uiso 1 1 d .

loop_
_atom_site_aniso_label
_atom_site_aniso_U_11
_atom_site_aniso_U_22
_atom_site_aniso_U_33
_atom_site_aniso_U_23
_atom_site_aniso_U_13
_atom_site_aniso_U_12
Cr1 0.0214(2) 0.0197(2) 0.0295(2) 0.00015(17) 0.0003(3) 0.0009(2)
Mn1 0.0216(2) 0.0255(2) 0.0303(2) -0.00056(17) 0.0005(2) -0.0003(3)
C1 0.031(2) 0.035(2) 0.040(2) -0.006(2) 0.0000(18) 0.0042(16)
N1 0.037(2) 0.043(2) 0.062(3) -0.0085(19) 0.0023(17) 0.0105(15)
C2 0.030(2) 0.032(2) 0.044(2) 0.0034(19) 0.0027(17) -0.0005(15)
N2 0.038(2) 0.038(2) 0.066(2) -0.0053(19) -0.0060(19) -0.0139(15)
C3 0.031(2) 0.031(2) 0.031(2) -0.0035(16) -0.0019(15) 0.0006(16)
N3 0.0371(19) 0.039(2) 0.049(2) 0.0060(17) 0.0015(16) -0.0146(14)
C4 0.030(2) 0.030(2) 0.040(2) 0.007(2) 0.0012(18) -0.0023(15)
N4 0.036(2) 0.043(2) 0.054(3) 0.0007(18) -0.0049(17) 0.0093(15)
C5 0.048(3) 0.0350(16) 0.0455(19) 0.0074(14) 0.002(2) 0.002(2)
N5 0.119(5) 0.072(2) 0.056(2) 0.0267(19) 0.012(3) 0.012(3)
C6 0.033(2) 0.0327(15) 0.0401(17) 0.0043(14) -0.0017(17) -0.0001(16)
N6 0.067(3) 0.065(2) 0.0509(19) 0.0227(17) 0.0028(19) 0.002(2)
N7 0.060(2) 0.093(3) 0.0404(19) -0.021(2) 0.0042(15) 0.002(2)
N8 0.055(2) 0.109(3) 0.054(2) 0.001(2) -0.0007(17) -0.015(2)
C7 0.055(3) 0.145(5) 0.049(3) -0.016(3) 0.004(2) -0.025(3)
C8 0.038(2) 0.116(3) 0.038(2) -0.012(2) -0.005(2) 0.005(3)
C9 0.132(7) 0.106(4) 0.078(4) -0.023(3) -0.009(4) 0.036(5)
O1 0.247(6) 0.084(2) 0.149(4) 0.016(2) -0.043(6) -0.020(5)
O2 0.0481(14) 0.0364(13) 0.0283(13) 0.0028(11) 0.0027(10) 0.0000(11)

loop_
_atom_type_symbol
_atom_type_description
_atom_type_scat_dispersion_real
_atom_type_scat_dispersion_imag
_atom_type_scat_source
C C 0.0033 0.0016 'International Tables Vol C Tables 4.2.6.8 and 6.1.1.4'
H H 0.0000 0.0000 'International Tables Vol C Tables 4.2.6.8 and 6.1.1.4'
N N 0.0061 0.0033 'International Tables Vol C Tables 4.2.6.8 and 6.1.1.4'
O O 0.0106 0.0060 'International Tables Vol C Tables 4.2.6.8 and 6.1.1.4'
Cr Cr 0.3209 0.6236 'International Tables Vol C Tables 4.2.6.8 and 6.1.1.4'
Mn Mn 0.3368 0.7283 'International Tables Vol C Tables 4.2.6.8 and 6.1.1.4'

loop_
_geom_angle_atom_site_label_1
_geom_angle_atom_site_label_2
_geom_angle_atom_site_label_3
_geom_angle
_geom_angle_site_symmetry_1
_geom_angle_site_symmetry_3
C6 Cr1 C5 178.51(14) . .
C6 Cr1 C1 90.25(17) . .
C5 Cr1 C1 90.30(17) . .
C6 Cr1 C4 87.82(15) . .
C5 Cr1 C4 90.77(17) . .
C1 Cr1 C4 93.09(18) . .
C6 Cr1 C3 88.49(17) . .
C5 Cr1 C3 90.97(16) . .
C1 Cr1 C3 178.69(19) . .
C4 Cr1 C3 87.22(13) . .
C6 Cr1 C2 90.87(15) . .
C5 Cr1 C2 90.54(17) . .
C1 Cr1 C2 87.81(13) . .
C4 Cr1 C2 178.4(2) . .
C3 Cr1 C2 91.8(2) . .
N1 Mn1 N2 90.68(11) . .
N1 Mn1 N3 91.20(12) . .
N2 Mn1 N3 177.72(13) . .
N1 Mn1 O2 91.24(12) . .
N2 Mn1 O2 97.61(13) . .
N3 Mn1 O2 83.64(12) . .
N1 Mn1 N4 178.40(14) . .
N2 Mn1 N4 89.11(12) . .
N3 Mn1 N4 88.98(11) . .
O2 Mn1 N4 90.36(11) . .
N1 Mn1 N7 89.53(13) . 2_564
N2 Mn1 N7 85.47(14) . 2_564
N3 Mn1 N7 93.25(14) . 2_564
O2 Mn1 N7 176.81(11) . 2_564
N4 Mn1 N7 88.88(13) . 2_564
N1 C1 Cr1 176.2(4) . .
C1 N1 Mn1 171.9(4) . .
N2 C2 Cr1 176.9(4) 1_655 .
C2 N2 Mn1 153.3(4) 1_455 .
N3 C3 Cr1 176.2(4) 3_645 .
C3 N3 Mn1 166.6(4) 3_655 .
N4 C4 Cr1 173.9(4) 3_545 .
C4 N4 Mn1 150.8(4) 3 .
N5 C5 Cr1 179.0(4) . .
N6 C6 Cr1 179.1(4) . .
C7 N7 Mn1 121.8(3) . 2_565
C7 N7 H1 106.9 . .
Mn1 N7 H1 106.9 2_565 .
C7 N7 H2 106.9 . .
Mn1 N7 H2 106.9 2_565 .
H1 N7 H2 106.7 . .
C8 N8 H3 109.5 . .
C8 N8 H4 109.5 . .
H3 N8 H4 109.5 . .
C8 N8 H5 109.5 . .
H3 N8 H5 109.5 . .
H4 N8 H5 109.5 . .
N7 C7 C8 119.8(4) . .
N7 C7 H6 107.4 . .
C8 C7 H6 107.4 . .
N7 C7 H7 107.4 . .
C8 C7 H7 107.4 . .
H6 C7 H7 106.9 . .
N8 C8 C9 110.5(3) . .
N8 C8 C7 113.0(4) . .
C9 C8 C7 106.8(4) . .
N8 C8 H8 108.8 . .
C9 C8 H8 108.8 . .
C7 C8 H8 108.8 . .
C8 C9 H9 109.5 . .
C8 C9 H10 109.5 . .
H9 C9 H10 109.5 . .
C8 C9 H11 109.5 . .
H9 C9 H11 109.5 . .
H10 C9 H11 109.5 . .
Mn1 O2 H12 111(3) . .
Mn1 O2 H13 117(2) . .
H12 O2 H13 107(3) . .

loop_
_geom_bond_atom_site_label_1
_geom_bond_atom_site_label_2
_geom_bond_distance
_geom_bond_site_symmetry_2
Cr1 C6 2.059(3) .
Cr1 C5 2.071(3) .
Cr1 C1 2.072(4) .
Cr1 C4 2.075(4) .
Cr1 C3 2.078(4) .
Cr1 C2 2.082(5) .
Mn1 N1 2.193(4) .
Mn1 N2 2.212(4) .
Mn1 N3 2.213(4) .
Mn1 O2 2.218(2) .
Mn1 N4 2.234(4) .
Mn1 N7 2.283(3) 2_564
C1 N1 1.141(5) .
C2 N2 1.130(6) 1_655
N2 C2 1.130(6) 1_455
C3 N3 1.134(5) 3_645
N3 C3 1.134(5) 3_655
C4 N4 1.151(5) 3_545
N4 C4 1.151(5) 3
C5 N5 1.134(4) .
C6 N6 1.139(4) .
N7 C7 1.360(5) .
N7 Mn1 2.283(3) 2_565
N7 H1 0.9000 .
N7 H2 0.9000 .
N8 C8 1.494(5) .
N8 H3 0.8900 .
N8 H4 0.8900 .
N8 H5 0.8900 .
C7 C8 1.534(6) .
C7 H6 0.9700 .
C7 H7 0.9700 .
C8 C9 1.517(7) .
C8 H8 0.9800 .
C9 H9 0.9600 .
C9 H10 0.9600 .
C9 H11 0.9600 .
O2 H12 0.88(4) .
O2 H13 0.91(4) .

loop_
_geom_torsion_atom_site_label_1
_geom_torsion_atom_site_label_2
_geom_torsion_atom_site_label_3
_geom_torsion_atom_site_label_4
_geom_torsion
_geom_torsion_site_symmetry_1
_geom_torsion_site_symmetry_4
C6 Cr1 C1 N1 105(7) . .
C5 Cr1 C1 N1 -76(7) . .
C4 Cr1 C1 N1 -167(7) . .
C3 Cr1 C1 N1 89(12) . .
C2 Cr1 C1 N1 14(7) . .
Cr1 C1 N1 Mn1 97(7) . .
N2 Mn1 N1 C1 94(3) . .
N3 Mn1 N1 C1 -85(3) . .
O2 Mn1 N1 C1 -168(3) . .
N4 Mn1 N1 C1 12(6) . .
N7 Mn1 N1 C1 9(3) 2_564 .
C6 Cr1 C2 N2 -109(8) . 1_655
C5 Cr1 C2 N2 72(8) . 1_655
C1 Cr1 C2 N2 -19(8) . 1_655
C4 Cr1 C2 N2 -143(7) . 1_655
C3 Cr1 C2 N2 163(8) . 1_655
N1 Mn1 N2 C2 -75.5(9) . 1_455
N3 Mn1 N2 C2 70(5) . 1_455
O2 Mn1 N2 C2 -166.9(9) . 1_455
N4 Mn1 N2 C2 102.9(9) . 1_455
N7 Mn1 N2 C2 13.9(9) 2_564 1_455
C6 Cr1 C3 N3 35(6) . 3_645
C5 Cr1 C3 N3 -143(6) . 3_645
C1 Cr1 C3 N3 51(13) . 3_645
C4 Cr1 C3 N3 -53(6) . 3_645
C2 Cr1 C3 N3 126(6) . 3_645
N1 Mn1 N3 C3 70.2(18) . 3_655
N2 Mn1 N3 C3 -75(5) . 3_655
O2 Mn1 N3 C3 161.3(18) . 3_655
N4 Mn1 N3 C3 -108.2(17) . 3_655
N7 Mn1 N3 C3 -19.4(18) 2_564 3_655
C6 Cr1 C4 N4 -17(4) . 3_545
C5 Cr1 C4 N4 162(4) . 3_545
C1 Cr1 C4 N4 -107(4) . 3_545
C3 Cr1 C4 N4 71(4) . 3_545
C2 Cr1 C4 N4 17(10) . 3_545
N1 Mn1 N4 C4 -15(5) . 3
N2 Mn1 N4 C4 -97.2(8) . 3
N3 Mn1 N4 C4 81.6(8) . 3
O2 Mn1 N4 C4 165.2(8) . 3
N7 Mn1 N4 C4 -11.7(8) 2_564 3
C6 Cr1 C5 N5 -7(37) . .
C1 Cr1 C5 N5 -118(31) . .
C4 Cr1 C5 N5 -25(31) . .
C3 Cr1 C5 N5 62(31) . .
C2 Cr1 C5 N5 154(31) . .
C5 Cr1 C6 N6 51(29) . .
C1 Cr1 C6 N6 163(24) . .
C4 Cr1 C6 N6 70(24) . .
C3 Cr1 C6 N6 -18(24) . .
C2 Cr1 C6 N6 -109(24) . .
Mn1 N7 C7 C8 -172.9(3) 2_565 .
N7 C7 C8 N8 -88.7(5) . .
N7 C7 C8 C9 149.6(5) . .
